data_2205920
loop_
_publ_author_name
'Ngah, Nurziana'
'Shah, Nabihah M.'
'Kassim, Mohammad B.'
'Yamin, Bohari M.'

_publ_section_title
;
 2-(3-Benzoylthioureido)ethanoic acid dimethyl sulfoxide solvate
;
_journal_issue 6
_journal_name_full 'Acta Crystallographica Section E'
_journal_page_first o1910
_journal_page_last o1912
_journal_paper_doi 10.1107/S1600536805016491
_journal_volume 61
_journal_year 2005
_chemical_formula_iupac 'C10 H10 N2 O3 S, C2 H6 O S'
_chemical_formula_moiety 'C10 H10 N2 O3 S, C2 H6 O S'
_chemical_formula_sum 'C12 H16 N2 O4 S2'
_chemical_formula_weight 316.39
_chemical_name_systematic
;
2-(3-Benzoylthioureido)ethanoic acid dimethyl sulfoxide solvate
;
_space_group_IT_number 4
_symmetry_cell_setting monoclinic
_symmetry_space_group_name_Hall 'P 2yb'
_symmetry_space_group_name_H-M 'P 1 21 1'
_atom_sites_solution_hydrogens geom
_atom_sites_solution_primary direct
_atom_sites_solution_secondary difmap
_audit_creation_method SHELXL-97
_cell_angle_alpha 90.00
_cell_angle_beta 110.074(4)
_cell_angle_gamma 90.00
_cell_formula_units_Z 2
_cell_length_a 10.074(2)
_cell_length_b 5.6289(12)
_cell_length_c 13.969(3)
_cell_measurement_reflns_used 734
_cell_measurement_temperature 298(2)
_cell_measurement_theta_max 25.99
_cell_measurement_theta_min 1.55
_cell_volume 744.0(3)
_computing_cell_refinement 'SAINT (Siemens, 1996)'
_computing_data_collection 'SMART (Siemens, 1996)'
_computing_data_reduction SAINT
_computing_molecular_graphics SHELXTL
_computing_publication_material
;
SHELXTL, PARST (Nardelli, 1995) and PLATON (Spek, 2003)
;
_computing_structure_refinement SHELXTL
_computing_structure_solution 'SHELXTL (Sheldrick, 1997)'
_diffrn_ambient_temperature 298(2)
_diffrn_detector_area_resol_mean 83.66
_diffrn_measured_fraction_theta_full 0.992
_diffrn_measured_fraction_theta_max 0.992
_diffrn_measurement_device_type 'Bruker SMART APEX CCD area-detector'
_diffrn_measurement_method \w
_diffrn_radiation_monochromator graphite
_diffrn_radiation_source 'fine-focus sealed tube'
_diffrn_radiation_type MoK\a
_diffrn_radiation_wavelength 0.71073
_diffrn_reflns_av_R_equivalents 0.0135
_diffrn_reflns_av_sigmaI/netI 0.0258
_diffrn_reflns_limit_h_max 12
_diffrn_reflns_limit_h_min -12
_diffrn_reflns_limit_k_max 6
_diffrn_reflns_limit_k_min -6
_diffrn_reflns_limit_l_max 17
_diffrn_reflns_limit_l_min -15
_diffrn_reflns_number 4157
_diffrn_reflns_theta_full 25.99
_diffrn_reflns_theta_max 25.99
_diffrn_reflns_theta_min 1.55
_diffrn_standards_decay_% 0
_diffrn_standards_interval_time 0
_diffrn_standards_number 0
_exptl_absorpt_coefficient_mu 0.371
_exptl_absorpt_correction_T_max 0.9396
_exptl_absorpt_correction_T_min 0.8537
_exptl_absorpt_correction_type multi-scan
_exptl_absorpt_process_details '(SADABS; Sheldrick, 1996)'
_exptl_crystal_colour yellow
_exptl_crystal_density_diffrn 1.412
_exptl_crystal_density_method 'not measured'
_exptl_crystal_description block
_exptl_crystal_F_000 332
_exptl_crystal_size_max 0.44
_exptl_crystal_size_mid 0.34
_exptl_crystal_size_min 0.17
_refine_diff_density_max 0.190
_refine_diff_density_min -0.154
_refine_ls_abs_structure_details 'Flack (1983), 1117 Friedel pairs'
_refine_ls_abs_structure_Flack 0.06(7)
_refine_ls_extinction_method none
_refine_ls_goodness_of_fit_ref 1.07
_refine_ls_hydrogen_treatment constr
_refine_ls_matrix_type full
_refine_ls_number_parameters 184
_refine_ls_number_reflns 2725
_refine_ls_number_restraints 1
_refine_ls_restrained_S_all 1.07
_refine_ls_R_factor_all 0.037
_refine_ls_R_factor_gt 0.033
_refine_ls_shift/su_max 0.000
_refine_ls_shift/su_mean 0.000
_refine_ls_structure_factor_coef Fsqd
_refine_ls_weighting_details 'w = 1/[\s^2^(Fo^2^)+(0.0359P)^2^+0.1167P] where P = (Fo^2^+2Fc^2^)/3'
_refine_ls_weighting_scheme calc
_refine_ls_wR_factor_gt 0.076
_refine_ls_wR_factor_ref 0.077
_reflns_number_gt 2537
_reflns_number_total 2725
_reflns_threshold_expression I>2\s(I)
_cod_data_source_file cv6512.cif
_cod_data_source_block I
_cod_depositor_comments
;
The following automatic conversions were performed:
'_symmetry_cell_setting' value 'Monoclinic' changed to 'monoclinic'
according to '/home/saulius/struct/CIF-dictionaries/cif_core.dic'
dictionary named 'cif_core.dic' version 2.4.1 from 2010-06-29.

Automatic conversion script
Id: cif_fix_enum 1527 2010-12-29 10:47:43Z saulius 

The following automatic conversions were performed:

'_symmetry_cell_setting' value 'Monoclinic' changed to 'monoclinic'
according to /home/saulius/struct/CIF-dictionaries/cif_core.dic
dictionary named 'cif_core.dic' version 2.4.1 from 2010-06-29.

Automatic conversion script
Id: cif_fix_values 1715 2011-07-08 13:25:40Z adriana 
;
_cod_original_sg_symbol_H-M 'P 21'
_cod_database_code 2205920
_cod_database_fobs_code 2205920

loop_
_symmetry_equiv_pos_as_xyz
'x, y, z'
'-x, y+1/2, -z'

loop_
_atom_site_label
_atom_site_fract_x
_atom_site_fract_y
_atom_site_fract_z
_atom_site_U_iso_or_equiv
_atom_site_adp_type
_atom_site_calc_flag
_atom_site_refinement_flags
_atom_site_occupancy
_atom_site_type_symbol
S1 -0.14142(6) 0.94424(12) 0.92765(5) 0.05230(17) Uani d . 1 S
S2 0.67896(7) 1.04731(12) 0.45849(5) 0.05832(19) Uani d . 1 S
O1 0.13275(16) 1.0048(3) 0.73050(12) 0.0572(5) Uani d . 1 O
O2 -0.10726(17) 1.5328(4) 0.65101(13) 0.0624(5) Uani d . 1 O
O3 -0.3078(2) 1.6498(4) 0.67026(15) 0.0645(5) Uani d . 1 O
H3A -0.3016 1.7618 0.6345 0.097 Uiso calc R 1 H
O4 0.66629(19) 1.0260(4) 0.56209(13) 0.0652(5) Uani d . 1 O
N1 0.07001(19) 0.8614(4) 0.86172(14) 0.0460(5) Uani d . 1 N
H1A 0.0931 0.7594 0.9105 0.055 Uiso calc R 1 H
N2 -0.07524(19) 1.1742(4) 0.78547(14) 0.0477(5) Uani d . 1 N
H2A -0.0216 1.1921 0.7496 0.057 Uiso calc R 1 H
C1 0.2733(2) 0.4817(4) 0.87876(16) 0.0475(6) Uani d . 1 C
H1 0.1942 0.4373 0.8943 0.057 Uiso calc R 1 H
C2 0.3903(3) 0.3343(5) 0.90534(18) 0.0559(6) Uani d . 1 C
H2 0.3903 0.1920 0.9391 0.067 Uiso calc R 1 H
C3 0.5071(3) 0.4003(5) 0.88129(18) 0.0565(7) Uani d . 1 C
H3 0.5862 0.3023 0.8995 0.068 Uiso calc R 1 H
C4 0.5075(3) 0.6076(5) 0.8312(2) 0.0569(7) Uani d . 1 C
H4 0.5864 0.6498 0.8148 0.068 Uiso calc R 1 H
C5 0.3913(2) 0.7550(5) 0.80467(19) 0.0500(6) Uani d . 1 C
H5 0.3918 0.8960 0.7701 0.060 Uiso calc R 1 H
C6 0.2731(2) 0.6935(4) 0.82944(16) 0.0418(5) Uani d . 1 C
C7 0.1531(2) 0.8658(4) 0.80102(17) 0.0437(5) Uani d . 1 C
C8 -0.0466(2) 1.0028(4) 0.85308(15) 0.0422(5) Uani d . 1 C
C9 -0.1931(2) 1.3342(5) 0.76879(18) 0.0502(6) Uani d . 1 C
H9A -0.1851 1.4132 0.8322 0.060 Uiso calc R 1 H
H9B -0.2806 1.2443 0.7468 0.060 Uiso calc R 1 H
C10 -0.1970(2) 1.5164(5) 0.68969(16) 0.0471(5) Uani d . 1 C
C11 0.8625(3) 1.0575(8) 0.4808(2) 0.0904(10) Uani d . 1 C
H11A 0.9002 1.2056 0.5127 0.136 Uiso calc R 1 H
H11B 0.8787 1.0438 0.4172 0.136 Uiso calc R 1 H
H11C 0.9084 0.9285 0.5247 0.136 Uiso calc R 1 H
C12 0.6429(4) 0.7620(6) 0.4031(3) 0.0857(10) Uani d . 1 C
H12A 0.7131 0.6520 0.4428 0.129 Uiso calc R 1 H
H12B 0.6449 0.7677 0.3349 0.129 Uiso calc R 1 H
H12C 0.5512 0.7111 0.4014 0.129 Uiso calc R 1 H

loop_
_atom_site_aniso_label
_atom_site_aniso_U_11
_atom_site_aniso_U_22
_atom_site_aniso_U_33
_atom_site_aniso_U_12
_atom_site_aniso_U_13
_atom_site_aniso_U_23
S1 0.0525(3) 0.0592(4) 0.0565(3) 0.0025(3) 0.0333(3) 0.0009(3)
S2 0.0678(4) 0.0554(4) 0.0549(3) 0.0102(3) 0.0251(3) 0.0081(3)
O1 0.0560(9) 0.0661(13) 0.0605(10) 0.0169(9) 0.0340(8) 0.0176(9)
O2 0.0594(10) 0.0648(12) 0.0763(11) 0.0098(9) 0.0405(9) 0.0125(10)
O3 0.0651(11) 0.0713(13) 0.0686(12) 0.0245(10) 0.0376(10) 0.0214(10)
O4 0.0806(12) 0.0623(12) 0.0622(10) 0.0140(11) 0.0367(9) 0.0049(10)
N1 0.0473(11) 0.0540(12) 0.0432(10) 0.0108(9) 0.0237(9) 0.0063(9)
N2 0.0431(10) 0.0562(12) 0.0511(11) 0.0086(9) 0.0258(9) 0.0050(10)
C1 0.0548(13) 0.0493(16) 0.0468(12) 0.0014(11) 0.0283(10) -0.0006(11)
C2 0.0748(18) 0.0483(15) 0.0482(13) 0.0110(13) 0.0259(13) 0.0044(12)
C3 0.0506(14) 0.0632(19) 0.0548(15) 0.0172(13) 0.0170(12) -0.0045(13)
C4 0.0431(13) 0.0664(19) 0.0676(16) 0.0035(12) 0.0273(12) -0.0076(13)
C5 0.0543(14) 0.0512(15) 0.0542(14) 0.0021(11) 0.0314(12) -0.0010(11)
C6 0.0419(11) 0.0476(13) 0.0401(11) 0.0031(10) 0.0195(9) -0.0053(10)
C7 0.0423(12) 0.0493(14) 0.0437(12) 0.0013(10) 0.0203(10) 0.0000(10)
C8 0.0398(11) 0.0497(16) 0.0392(10) -0.0015(10) 0.0161(9) -0.0076(10)
C9 0.0464(13) 0.0568(15) 0.0536(14) 0.0097(11) 0.0253(11) 0.0027(12)
C10 0.0458(12) 0.0502(14) 0.0477(12) 0.0030(11) 0.0192(10) -0.0011(11)
C11 0.082(2) 0.112(3) 0.093(2) -0.014(2) 0.0507(18) -0.009(2)
C12 0.107(3) 0.082(3) 0.0675(19) -0.010(2) 0.0296(18) -0.0158(17)

loop_
_atom_type_symbol
_atom_type_description
_atom_type_scat_dispersion_real
_atom_type_scat_dispersion_imag
_atom_type_scat_source
C C 0.0033 0.0016 'International Tables Vol C Tables 4.2.6.8 and 6.1.1.4'
H H 0.0000 0.0000 'International Tables Vol C Tables 4.2.6.8 and 6.1.1.4'
N N 0.0061 0.0033 'International Tables Vol C Tables 4.2.6.8 and 6.1.1.4'
O O 0.0106 0.0060 'International Tables Vol C Tables 4.2.6.8 and 6.1.1.4'
S S 0.1246 0.1234 'International Tables Vol C Tables 4.2.6.8 and 6.1.1.4'

loop_
_geom_angle_atom_site_label_1
_geom_angle_atom_site_label_2
_geom_angle_atom_site_label_3
_geom_angle
O4 S2 C12 106.10(15)
O4 S2 C11 105.22(13)
C12 S2 C11 98.74(19)
C10 O3 H3A 109.5
C7 N1 C8 127.5(2)
C7 N1 H1A 116.2
C8 N1 H1A 116.2
C8 N2 C9 122.71(19)
C8 N2 H2A 118.6
C9 N2 H2A 118.6
C6 C1 C2 120.5(2)
C6 C1 H1 119.7
C2 C1 H1 119.7
C3 C2 C1 119.5(3)
C3 C2 H2 120.3
C1 C2 H2 120.3
C4 C3 C2 120.6(2)
C4 C3 H3 119.7
C2 C3 H3 119.7
C3 C4 C5 120.2(2)
C3 C4 H4 119.9
C5 C4 H4 119.9
C4 C5 C6 120.2(2)
C4 C5 H5 119.9
C6 C5 H5 119.9
C1 C6 C5 119.0(2)
C1 C6 C7 123.9(2)
C5 C6 C7 117.1(2)
O1 C7 N1 122.6(2)
O1 C7 C6 121.87(19)
N1 C7 C6 115.5(2)
N2 C8 N1 117.03(19)
N2 C8 S1 124.27(17)
N1 C8 S1 118.70(17)
N2 C9 C10 110.97(18)
N2 C9 H9A 109.4
C10 C9 H9A 109.4
N2 C9 H9B 109.4
C10 C9 H9B 109.4
H9A C9 H9B 108.0
O2 C10 O3 125.9(2)
O2 C10 C9 123.3(2)
O3 C10 C9 110.75(19)
S2 C11 H11A 109.5
S2 C11 H11B 109.5
H11A C11 H11B 109.5
S2 C11 H11C 109.5
H11A C11 H11C 109.5
H11B C11 H11C 109.5
S2 C12 H12A 109.5
S2 C12 H12B 109.5
H12A C12 H12B 109.5
S2 C12 H12C 109.5
H12A C12 H12C 109.5
H12B C12 H12C 109.5

loop_
_geom_bond_atom_site_label_1
_geom_bond_atom_site_label_2
_geom_bond_distance
_geom_bond_publ_flag
S1 C8 1.670(2) yes
S2 O4 1.5007(19) ?
S2 C12 1.765(3) ?
S2 C11 1.767(3) ?
O1 C7 1.219(3) yes
O2 C10 1.206(3) yes
O3 C10 1.294(3) yes
O3 H3A 0.8200 ?
N1 C7 1.381(3) yes
N1 C8 1.389(3) yes
N1 H1A 0.8600 ?
N2 C8 1.311(3) yes
N2 C9 1.444(3) yes
N2 H2A 0.8600 ?
C1 C6 1.377(3) ?
C1 C2 1.384(3) ?
C1 H1 0.9300 ?
C2 C3 1.380(4) ?
C2 H2 0.9300 ?
C3 C4 1.361(4) ?
C3 H3 0.9300 ?
C4 C5 1.378(3) ?
C4 H4 0.9300 ?
C5 C6 1.393(3) ?
C5 H5 0.9300 ?
C6 C7 1.493(3) ?
C9 C10 1.498(3) ?
C9 H9A 0.9700 ?
C9 H9B 0.9700 ?
C11 H11A 0.9600 ?
C11 H11B 0.9600 ?
C11 H11C 0.9600 ?
C12 H12A 0.9600 ?
C12 H12B 0.9600 ?
C12 H12C 0.9600 ?

loop_
_geom_hbond_atom_site_label_D
_geom_hbond_atom_site_label_H
_geom_hbond_atom_site_label_A
_geom_hbond_site_symmetry_A
_geom_hbond_distance_DH
_geom_hbond_distance_HA
_geom_hbond_distance_DA
_geom_hbond_angle_DHA
_geom_hbond_publ_flag
N2 H2A O1 1_555 0.86 1.97 2.645(3) 134 yes
N2 H2A O2 1_555 0.86 2.35 2.700(3) 105 yes
N1 H1A S1 2_547 0.86 2.78 3.638(2) 174 no
O3 H3A O4 1_465 0.82 1.76 2.562(3) 164 yes
C1 H1 S1 2_547 0.93 2.72 3.404(2) 132 no
C4 H4 O3 1_645 0.93 2.59 3.383(4) 144 no

loop_
_geom_torsion_atom_site_label_1
_geom_torsion_atom_site_label_2
_geom_torsion_atom_site_label_3
_geom_torsion_atom_site_label_4
_geom_torsion
C6 C1 C2 C3 -0.5(3)
C1 C2 C3 C4 -0.5(4)
C2 C3 C4 C5 0.5(4)
C3 C4 C5 C6 0.4(4)
C2 C1 C6 C5 1.4(3)
C2 C1 C6 C7 -178.0(2)
C4 C5 C6 C1 -1.3(4)
C4 C5 C6 C7 178.2(2)
C8 N1 C7 O1 1.2(4)
C8 N1 C7 C6 179.4(2)
C1 C6 C7 O1 -154.6(2)
C5 C6 C7 O1 26.0(3)
C1 C6 C7 N1 27.2(3)
C5 C6 C7 N1 -152.2(2)
C9 N2 C8 N1 -179.9(2)
C9 N2 C8 S1 0.6(3)
C7 N1 C8 N2 -6.3(3)
C7 N1 C8 S1 173.25(19)
C8 N2 C9 C10 178.1(2)
N2 C9 C10 O2 -4.4(4)
N2 C9 C10 O3 175.9(2)

loop_
_cod_related_entry_id
_cod_related_entry_database
_cod_related_entry_code
1 ChemSpider 21129462
